data_7115517
loop_
_publ_author_name
'Michael H. Holthausen'
'Tayseer Mahdi'
'Christoph Schlepphorst'
'Lindsay J. Hounjet'
'Jan J. Weigand'
'Douglas W. Stephan'

_publ_section_title
;
 Frustrated Lewis pair-mediated C-O or C-H bond activation of ethers
;
_journal_name_full Chem.Commun.
_journal_page_first 10038
_journal_paper_doi 10.1039/C4cc01922A
_journal_volume 50
_journal_year 2014
_chemical_formula_moiety 'C27 H34 P, C F3 O3 S'
_chemical_formula_sum 'C28 H34 F3 O3 P S'
_chemical_formula_weight 538.58
_chemical_name_systematic
;
 ?
;
_space_group_IT_number 14
_symmetry_cell_setting monoclinic
_symmetry_space_group_name_Hall '-P 2yn'
_symmetry_space_group_name_H-M 'P 1 21/n 1'
_atom_sites_solution_hydrogens geom
_atom_sites_solution_primary direct
_atom_sites_solution_secondary difmap
_audit_creation_method SHELXL-97
_cell_angle_alpha 90.00
_cell_angle_beta 93.545(2)
_cell_angle_gamma 90.00
_cell_formula_units_Z 4
_cell_length_a 12.3858(12)
_cell_length_b 10.4816(10)
_cell_length_c 21.683(2)
_cell_measurement_reflns_used 900
_cell_measurement_temperature 153(2)
_cell_measurement_theta_max 22.5
_cell_measurement_theta_min 1
_cell_volume 2809.6(5)
_computing_cell_refinement 'APEX2(Bruker AXS, 2007)'
_computing_data_collection 'APEX2(Bruker AXS, 2007)'
_computing_data_reduction 'SAINT,SADABS (Bruker AXS, 2007 )'
_computing_molecular_graphics
;
ORTEP3,L.J. Farrugia, J. Appl. Cryst. (1997) 30, 565
;
_computing_structure_refinement
;
SHELXL-97, G. M. Sheldrick, Acta Cryst. (2008) A64, 112-122
;
_computing_structure_solution
;
SHELXS-97 , G. M. Sheldrick, Acta Cryst. (2008) A64, 112-122
;
_diffrn_ambient_temperature 153(1)
_diffrn_detector_area_resol_mean 80
_diffrn_measured_fraction_theta_full 0.981
_diffrn_measured_fraction_theta_max 0.981
_diffrn_measurement_device_type 'CCD area detector'
_diffrn_measurement_method 'Omega and Phi scans'
_diffrn_radiation_monochromator graphite
_diffrn_radiation_source 'rotating anode'
_diffrn_radiation_type MoK\a
_diffrn_radiation_wavelength 0.71073
_diffrn_reflns_av_R_equivalents 0.0328
_diffrn_reflns_av_sigmaI/netI 0.0451
_diffrn_reflns_limit_h_max 14
_diffrn_reflns_limit_h_min -16
_diffrn_reflns_limit_k_max 13
_diffrn_reflns_limit_k_min -13
_diffrn_reflns_limit_l_max 28
_diffrn_reflns_limit_l_min -22
_diffrn_reflns_number 14348
_diffrn_reflns_theta_full 27.87
_diffrn_reflns_theta_max 27.87
_diffrn_reflns_theta_min 1.95
_exptl_absorpt_coefficient_mu 0.219
_exptl_absorpt_correction_T_max 0.9956
_exptl_absorpt_correction_T_min 0.9806
_exptl_absorpt_correction_type multi-scan
_exptl_absorpt_process_details
; 
 Corrections were done with the SADABS program, utilizing the none merged
 raw data obtained from the integration process. Integration and final cell
 refinement were done with SAINT.

 SADABS reports ratio of Tmin/Tmax =   0.458473

;
_exptl_crystal_colour yellow
_exptl_crystal_density_diffrn 1.273
_exptl_crystal_density_method 'not measured'
_exptl_crystal_description block
_exptl_crystal_F_000 1136
_exptl_crystal_size_max 0.09
_exptl_crystal_size_mid 0.03
_exptl_crystal_size_min 0.02
_refine_diff_density_max 0.524
_refine_diff_density_min -0.385
_refine_diff_density_rms 0.057
_refine_ls_extinction_method none
_refine_ls_goodness_of_fit_ref 1.010
_refine_ls_hydrogen_treatment mixed
_refine_ls_matrix_type full
_refine_ls_number_parameters 335
_refine_ls_number_reflns 6584
_refine_ls_number_restraints 0
_refine_ls_restrained_S_all 1.010
_refine_ls_R_factor_all 0.0907
_refine_ls_R_factor_gt 0.0502
_refine_ls_shift/su_max 0.001
_refine_ls_shift/su_mean 0.000
_refine_ls_structure_factor_coef Fsqd
_refine_ls_weighting_details 'calc w=1/[\s^2^(Fo^2^)+(0.0662P)^2^+1.5287P] where P=(Fo^2^+2Fc^2^)/3'
_refine_ls_weighting_scheme calc
_refine_ls_wR_factor_gt 0.1245
_refine_ls_wR_factor_ref 0.1476
_reflns_number_gt 4303
_reflns_number_total 6584
_reflns_threshold_expression >2sigma(I)
_cod_data_source_file c4cc01922a2.cif
_cod_data_source_block sad[tBu2PH(C6H5)CPh2][OTf]
_cod_original_sg_symbol_H-M 'P 21/N'
_cod_database_code 7115517

loop_
_symmetry_equiv_pos_as_xyz
'x, y, z'
'-x+1/2, y+1/2, -z+1/2'
'-x, -y, -z'
'x-1/2, -y-1/2, z-1/2'

loop_
_atom_site_label
_atom_site_type_symbol
_atom_site_fract_x
_atom_site_fract_y
_atom_site_fract_z
_atom_site_U_iso_or_equiv
_atom_site_adp_type
_atom_site_occupancy
_atom_site_symmetry_multiplicity
_atom_site_calc_flag
_atom_site_refinement_flags
H1 H 0.288(2) 0.558(2) 0.0347(11) 0.041(7) Uiso 1 1 d .
C1 C 0.41541(19) 0.8103(2) -0.22015(10) 0.0323(5) Uani 1 1 d .
C2 C 0.39066(18) 0.7823(2) -0.16122(10) 0.0299(5) Uani 1 1 d .
C3 C 0.37856(19) 0.8794(2) -0.11346(10) 0.0314(5) Uani 1 1 d .
H3 H 0.3757 0.9665 -0.1256 0.038 Uiso 1 1 calc R
C4 C 0.37137(19) 0.8519(2) -0.05401(10) 0.0316(5) Uani 1 1 d .
H4 H 0.3612 0.9194 -0.0257 0.038 Uiso 1 1 calc R
C5 C 0.37882(19) 0.7171(2) -0.03007(10) 0.0304(5) Uani 1 1 d .
H5 H 0.4541 0.7079 -0.0111 0.037 Uiso 1 1 calc R
C6 C 0.36894(19) 0.6197(2) -0.08097(10) 0.0325(5) Uani 1 1 d .
H6 H 0.3565 0.5331 -0.0706 0.039 Uiso 1 1 calc R
C7 C 0.37710(19) 0.6507(2) -0.14008(10) 0.0326(5) Uani 1 1 d .
H7 H 0.3740 0.5844 -0.1700 0.039 Uiso 1 1 calc R
C8 C 0.4409(2) 0.7097(2) -0.26575(11) 0.0357(5) Uani 1 1 d .
C9 C 0.5223(2) 0.6202(2) -0.25298(12) 0.0415(6) Uani 1 1 d .
H9 H 0.5626 0.6225 -0.2143 0.050 Uiso 1 1 calc R
C10 C 0.5454(2) 0.5274(3) -0.29607(13) 0.0470(7) Uani 1 1 d .
H10 H 0.6021 0.4679 -0.2871 0.056 Uiso 1 1 calc R
C11 C 0.4858(3) 0.5220(3) -0.35194(12) 0.0488(7) Uani 1 1 d .
H11 H 0.4997 0.4567 -0.3808 0.059 Uiso 1 1 calc R
C12 C 0.4064(3) 0.6107(3) -0.36588(12) 0.0492(7) Uani 1 1 d .
H12 H 0.3658 0.6070 -0.4045 0.059 Uiso 1 1 calc R
C13 C 0.3854(2) 0.7059(3) -0.32372(11) 0.0437(6) Uani 1 1 d .
H13 H 0.3326 0.7691 -0.3344 0.052 Uiso 1 1 calc R
C14 C 0.4261(2) 0.9436(2) -0.24292(10) 0.0350(5) Uani 1 1 d .
C15 C 0.5200(2) 0.9794(3) -0.27062(12) 0.0483(7) Uani 1 1 d .
H15 H 0.5758 0.9185 -0.2751 0.058 Uiso 1 1 calc R
C16 C 0.5328(3) 1.1027(3) -0.29170(13) 0.0596(9) Uani 1 1 d .
H16 H 0.5974 1.1262 -0.3103 0.072 Uiso 1 1 calc R
C17 C 0.4526(3) 1.1910(3) -0.28582(13) 0.0582(9) Uani 1 1 d .
H17 H 0.4619 1.2757 -0.3001 0.070 Uiso 1 1 calc R
C18 C 0.3596(3) 1.1581(3) -0.25964(13) 0.0533(8) Uani 1 1 d .
H18 H 0.3043 1.2198 -0.2559 0.064 Uiso 1 1 calc R
C19 C 0.3450(2) 1.0344(2) -0.23836(12) 0.0420(6) Uani 1 1 d .
H19 H 0.2794 1.0118 -0.2206 0.050 Uiso 1 1 calc R
C20 C 0.14599(19) 0.7201(2) 0.01375(11) 0.0339(5) Uani 1 1 d .
C21 C 0.1203(2) 0.6768(3) -0.05371(12) 0.0481(7) Uani 1 1 d .
H21A H 0.0431 0.6890 -0.0648 0.072 Uiso 1 1 calc R
H21B H 0.1387 0.5863 -0.0577 0.072 Uiso 1 1 calc R
H21C H 0.1629 0.7275 -0.0814 0.072 Uiso 1 1 calc R
C22 C 0.1255(2) 0.8636(3) 0.01969(13) 0.0462(7) Uani 1 1 d .
H22A H 0.1712 0.9102 -0.0079 0.069 Uiso 1 1 calc R
H22B H 0.1429 0.8904 0.0625 0.069 Uiso 1 1 calc R
H22C H 0.0492 0.8819 0.0084 0.069 Uiso 1 1 calc R
C23 C 0.0764(2) 0.6423(3) 0.05677(14) 0.0473(7) Uani 1 1 d .
H23A H 0.0877 0.6743 0.0991 0.071 Uiso 1 1 calc R
H23B H 0.0973 0.5522 0.0555 0.071 Uiso 1 1 calc R
H23C H -0.0001 0.6509 0.0430 0.071 Uiso 1 1 calc R
C24 C 0.35520(19) 0.7313(2) 0.10680(10) 0.0328(5) Uani 1 1 d .
C25 C 0.3928(3) 0.8702(3) 0.10421(13) 0.0505(7) Uani 1 1 d .
H25A H 0.3304 0.9256 0.0946 0.076 Uiso 1 1 calc R
H25B H 0.4446 0.8793 0.0721 0.076 Uiso 1 1 calc R
H25C H 0.4277 0.8945 0.1443 0.076 Uiso 1 1 calc R
C26 C 0.4538(2) 0.6429(3) 0.11863(12) 0.0471(7) Uani 1 1 d .
H26A H 0.4911 0.6644 0.1585 0.071 Uiso 1 1 calc R
H26B H 0.5036 0.6541 0.0856 0.071 Uiso 1 1 calc R
H26C H 0.4295 0.5540 0.1193 0.071 Uiso 1 1 calc R
C27 C 0.2795(2) 0.7123(3) 0.15947(11) 0.0451(6) Uani 1 1 d .
H27A H 0.3186 0.7315 0.1991 0.068 Uiso 1 1 calc R
H27B H 0.2543 0.6237 0.1596 0.068 Uiso 1 1 calc R
H27C H 0.2172 0.7696 0.1535 0.068 Uiso 1 1 calc R
C28 C 0.7712(3) 1.2556(3) -0.40561(17) 0.0575(8) Uani 1 1 d .
O1 O 0.8029(2) 1.3575(2) -0.50944(12) 0.0846(8) Uani 1 1 d .
O2 O 0.6850(2) 1.1709(3) -0.50682(14) 0.0906(9) Uani 1 1 d .
O3 O 0.87537(15) 1.14705(19) -0.48791(10) 0.0526(5) Uani 1 1 d .
F F 0.85760(18) 1.31286(19) -0.37798(9) 0.0762(6) Uani 1 1 d .
F1 F 0.75929(19) 1.14400(19) -0.37640(10) 0.0841(7) Uani 1 1 d .
F2 F 0.6876(2) 1.3276(2) -0.39328(14) 0.1093(9) Uani 1 1 d .
P1 P 0.28930(5) 0.67903(6) 0.03181(3) 0.02658(14) Uani 1 1 d .
S1 S 0.78419(6) 1.23211(7) -0.48738(4) 0.0477(2) Uani 1 1 d .

loop_
_atom_site_aniso_label
_atom_site_aniso_U_11
_atom_site_aniso_U_22
_atom_site_aniso_U_33
_atom_site_aniso_U_23
_atom_site_aniso_U_13
_atom_site_aniso_U_12
C1 0.0360(12) 0.0304(12) 0.0309(11) 0.0008(9) 0.0056(9) -0.0006(10)
C2 0.0335(12) 0.0267(11) 0.0300(11) 0.0007(9) 0.0048(9) 0.0006(10)
C3 0.0376(13) 0.0245(11) 0.0326(11) 0.0014(9) 0.0068(9) -0.0006(10)
C4 0.0370(13) 0.0258(12) 0.0325(12) -0.0019(9) 0.0070(9) -0.0020(10)
C5 0.0330(12) 0.0300(12) 0.0289(11) 0.0014(9) 0.0069(9) 0.0016(10)
C6 0.0411(13) 0.0241(11) 0.0333(12) 0.0007(9) 0.0103(10) 0.0017(10)
C7 0.0408(13) 0.0264(12) 0.0313(12) -0.0020(9) 0.0075(10) 0.0016(10)
C8 0.0454(14) 0.0314(13) 0.0315(12) 0.0018(9) 0.0121(10) -0.0026(11)
C9 0.0492(16) 0.0400(15) 0.0361(13) 0.0002(11) 0.0083(11) -0.0001(12)
C10 0.0588(17) 0.0342(14) 0.0499(16) 0.0015(12) 0.0180(13) 0.0055(13)
C11 0.076(2) 0.0342(14) 0.0379(14) 0.0001(11) 0.0209(13) -0.0026(14)
C12 0.074(2) 0.0422(16) 0.0318(13) -0.0023(11) 0.0077(13) -0.0060(15)
C13 0.0589(17) 0.0400(15) 0.0328(13) 0.0026(11) 0.0091(11) 0.0034(13)
C14 0.0454(14) 0.0341(13) 0.0257(11) 0.0015(9) 0.0031(10) -0.0059(11)
C15 0.0572(18) 0.0479(16) 0.0416(15) -0.0050(12) 0.0171(13) -0.0105(14)
C16 0.077(2) 0.062(2) 0.0414(15) 0.0012(14) 0.0216(15) -0.0313(18)
C17 0.095(3) 0.0401(17) 0.0388(15) 0.0088(12) -0.0046(15) -0.0214(17)
C18 0.068(2) 0.0389(16) 0.0509(16) 0.0094(12) -0.0119(14) 0.0017(14)
C19 0.0457(15) 0.0372(14) 0.0426(14) 0.0077(11) 0.0001(11) -0.0012(12)
C20 0.0292(12) 0.0353(13) 0.0372(13) 0.0006(10) 0.0019(9) 0.0054(10)
C21 0.0382(14) 0.0654(19) 0.0397(14) -0.0069(13) -0.0055(11) 0.0038(14)
C22 0.0443(16) 0.0433(15) 0.0513(16) 0.0058(12) 0.0070(12) 0.0152(12)
C23 0.0310(13) 0.0543(17) 0.0571(17) 0.0095(13) 0.0064(12) -0.0018(12)
C24 0.0358(13) 0.0352(13) 0.0276(11) -0.0009(9) 0.0022(9) 0.0010(10)
C25 0.071(2) 0.0392(15) 0.0402(14) -0.0055(12) -0.0059(13) -0.0144(14)
C26 0.0412(15) 0.0597(18) 0.0396(14) 0.0023(12) -0.0042(11) 0.0100(13)
C27 0.0504(16) 0.0552(17) 0.0303(12) -0.0014(11) 0.0073(11) 0.0026(13)
C28 0.0530(18) 0.0348(16) 0.088(2) 0.0028(15) 0.0310(17) 0.0063(14)
O1 0.133(2) 0.0388(12) 0.0793(17) 0.0211(11) -0.0126(16) -0.0135(14)
O2 0.0557(14) 0.0766(18) 0.134(2) 0.0006(16) -0.0351(15) -0.0135(13)
O3 0.0445(11) 0.0480(12) 0.0665(13) -0.0079(10) 0.0141(9) 0.0010(9)
F 0.0922(15) 0.0685(13) 0.0675(12) -0.0105(10) 0.0000(11) -0.0121(12)
F1 0.1127(18) 0.0540(12) 0.0909(15) 0.0130(10) 0.0490(13) -0.0047(11)
F2 0.0874(17) 0.0825(16) 0.164(3) -0.0158(16) 0.0556(16) 0.0323(13)
P1 0.0303(3) 0.0222(3) 0.0276(3) 0.0011(2) 0.0049(2) 0.0021(2)
S1 0.0439(4) 0.0339(4) 0.0639(5) 0.0068(3) -0.0085(3) -0.0056(3)

loop_
_atom_type_symbol
_atom_type_description
_atom_type_scat_dispersion_real
_atom_type_scat_dispersion_imag
_atom_type_scat_source
C C 0.0033 0.0016 'International Tables Vol C Tables 4.2.6.8 and 6.1.1.4'
H H 0.0000 0.0000 'International Tables Vol C Tables 4.2.6.8 and 6.1.1.4'
O O 0.0106 0.0060 'International Tables Vol C Tables 4.2.6.8 and 6.1.1.4'
F F 0.0171 0.0103 'International Tables Vol C Tables 4.2.6.8 and 6.1.1.4'
P P 0.1023 0.0942 'International Tables Vol C Tables 4.2.6.8 and 6.1.1.4'
S S 0.1246 0.1234 'International Tables Vol C Tables 4.2.6.8 and 6.1.1.4'

loop_
_geom_angle_atom_site_label_1
_geom_angle_atom_site_label_2
_geom_angle_atom_site_label_3
_geom_angle
C2 C1 C14 122.8(2)
C2 C1 C8 122.5(2)
C14 C1 C8 114.61(19)
C1 C2 C7 122.2(2)
C1 C2 C3 123.4(2)
C7 C2 C3 114.43(19)
C4 C3 C2 123.4(2)
C4 C3 H3 118.3
C2 C3 H3 118.3
C3 C4 C5 122.1(2)
C3 C4 H4 119.0
C5 C4 H4 119.0
C6 C5 C4 112.55(19)
C6 C5 P1 111.32(16)
C4 C5 P1 115.39(16)
C6 C5 H5 105.5
C4 C5 H5 105.5
P1 C5 H5 105.5
C7 C6 C5 122.2(2)
C7 C6 H6 118.9
C5 C6 H6 118.9
C6 C7 C2 123.2(2)
C6 C7 H7 118.4
C2 C7 H7 118.4
C9 C8 C13 118.1(2)
C9 C8 C1 121.7(2)
C13 C8 C1 120.2(2)
C10 C9 C8 121.0(2)
C10 C9 H9 119.5
C8 C9 H9 119.5
C11 C10 C9 119.8(3)
C11 C10 H10 120.1
C9 C10 H10 120.1
C12 C11 C10 120.1(3)
C12 C11 H11 119.9
C10 C11 H11 119.9
C11 C12 C13 120.2(3)
C11 C12 H12 119.9
C13 C12 H12 119.9
C12 C13 C8 120.8(3)
C12 C13 H13 119.6
C8 C13 H13 119.6
C19 C14 C15 118.2(2)
C19 C14 C1 122.5(2)
C15 C14 C1 119.3(2)
C16 C15 C14 120.7(3)
C16 C15 H15 119.7
C14 C15 H15 119.7
C17 C16 C15 120.1(3)
C17 C16 H16 120.0
C15 C16 H16 120.0
C18 C17 C16 120.4(3)
C18 C17 H17 119.8
C16 C17 H17 119.8
C17 C18 C19 120.4(3)
C17 C18 H18 119.8
C19 C18 H18 119.8
C14 C19 C18 120.3(3)
C14 C19 H19 119.9
C18 C19 H19 119.9
C22 C20 C23 111.5(2)
C22 C20 C21 110.0(2)
C23 C20 C21 109.1(2)
C22 C20 P1 111.93(18)
C23 C20 P1 108.35(16)
C21 C20 P1 105.74(17)
C20 C21 H21A 109.5
C20 C21 H21B 109.5
H21A C21 H21B 109.5
C20 C21 H21C 109.5
H21A C21 H21C 109.5
H21B C21 H21C 109.5
C20 C22 H22A 109.5
C20 C22 H22B 109.5
H22A C22 H22B 109.5
C20 C22 H22C 109.5
H22A C22 H22C 109.5
H22B C22 H22C 109.5
C20 C23 H23A 109.5
C20 C23 H23B 109.5
H23A C23 H23B 109.5
C20 C23 H23C 109.5
H23A C23 H23C 109.5
H23B C23 H23C 109.5
C25 C24 C27 110.6(2)
C25 C24 C26 109.7(2)
C27 C24 C26 108.2(2)
C25 C24 P1 111.54(17)
C27 C24 P1 110.97(17)
C26 C24 P1 105.61(16)
C24 C25 H25A 109.5
C24 C25 H25B 109.5
H25A C25 H25B 109.5
C24 C25 H25C 109.5
H25A C25 H25C 109.5
H25B C25 H25C 109.5
C24 C26 H26A 109.5
C24 C26 H26B 109.5
H26A C26 H26B 109.5
C24 C26 H26C 109.5
H26A C26 H26C 109.5
H26B C26 H26C 109.5
C24 C27 H27A 109.5
C24 C27 H27B 109.5
H27A C27 H27B 109.5
C24 C27 H27C 109.5
H27A C27 H27C 109.5
H27B C27 H27C 109.5
F2 C28 F 105.6(3)
F2 C28 F1 107.0(3)
F C28 F1 106.7(3)
F2 C28 S1 113.2(3)
F C28 S1 112.6(2)
F1 C28 S1 111.3(2)
C5 P1 C20 114.25(11)
C5 P1 C24 108.85(11)
C20 P1 C24 118.83(11)
C5 P1 H1 105.3(11)
C20 P1 H1 103.1(11)
C24 P1 H1 105.0(11)
O1 S1 O2 118.13(16)
O1 S1 O3 115.17(16)
O2 S1 O3 112.37(15)
O1 S1 C28 103.32(15)
O2 S1 C28 102.95(17)
O3 S1 C28 102.11(13)

loop_
_geom_bond_atom_site_label_1
_geom_bond_atom_site_label_2
_geom_bond_distance
C1 C2 1.364(3)
C1 C14 1.490(3)
C1 C8 1.493(3)
C2 C7 1.466(3)
C2 C3 1.467(3)
C3 C4 1.329(3)
C3 H3 0.9500
C4 C5 1.506(3)
C4 H4 0.9500
C5 C6 1.503(3)
C5 P1 1.837(2)
C5 H5 1.0000
C6 C7 1.332(3)
C6 H6 0.9500
C7 H7 0.9500
C8 C9 1.392(4)
C8 C13 1.396(3)
C9 C10 1.391(4)
C9 H9 0.9500
C10 C11 1.380(4)
C10 H10 0.9500
C11 C12 1.374(4)
C11 H11 0.9500
C12 C13 1.388(4)
C12 H12 0.9500
C13 H13 0.9500
C14 C19 1.391(4)
C14 C15 1.393(4)
C15 C16 1.384(4)
C15 H15 0.9500
C16 C17 1.369(5)
C16 H16 0.9500
C17 C18 1.360(5)
C17 H17 0.9500
C18 C19 1.392(4)
C18 H18 0.9500
C19 H19 0.9500
C20 C22 1.532(4)
C20 C23 1.542(4)
C20 C21 1.546(3)
C20 P1 1.845(2)
C21 H21A 0.9800
C21 H21B 0.9800
C21 H21C 0.9800
C22 H22A 0.9800
C22 H22B 0.9800
C22 H22C 0.9800
C23 H23A 0.9800
C23 H23B 0.9800
C23 H23C 0.9800
C24 C25 1.530(4)
C24 C27 1.535(3)
C24 C26 1.543(3)
C24 P1 1.857(2)
C25 H25A 0.9800
C25 H25B 0.9800
C25 H25C 0.9800
C26 H26A 0.9800
C26 H26B 0.9800
C26 H26C 0.9800
C27 H27A 0.9800
C27 H27B 0.9800
C27 H27C 0.9800
C28 F2 1.322(3)
C28 F 1.336(4)
C28 F1 1.343(3)
C28 S1 1.807(4)
O1 S1 1.422(2)
O2 S1 1.426(2)
O3 S1 1.440(2)
P1 H1 1.27(3)

loop_
_geom_torsion_atom_site_label_1
_geom_torsion_atom_site_label_2
_geom_torsion_atom_site_label_3
_geom_torsion_atom_site_label_4
_geom_torsion
C14 C1 C2 C7 178.0(2)
C8 C1 C2 C7 -6.0(4)
C14 C1 C2 C3 -3.8(4)
C8 C1 C2 C3 172.2(2)
C1 C2 C3 C4 -169.1(2)
C7 C2 C3 C4 9.2(3)
C2 C3 C4 C5 2.1(4)
C3 C4 C5 C6 -13.3(3)
C3 C4 C5 P1 -142.5(2)
C4 C5 C6 C7 13.9(3)
P1 C5 C6 C7 145.2(2)
C5 C6 C7 C2 -3.3(4)
C1 C2 C7 C6 169.7(2)
C3 C2 C7 C6 -8.6(3)
C2 C1 C8 C9 -55.1(3)
C14 C1 C8 C9 121.2(3)
C2 C1 C8 C13 127.1(3)
C14 C1 C8 C13 -56.6(3)
C13 C8 C9 C10 -1.8(4)
C1 C8 C9 C10 -179.7(2)
C8 C9 C10 C11 -1.2(4)
C9 C10 C11 C12 2.3(4)
C10 C11 C12 C13 -0.3(4)
C11 C12 C13 C8 -2.8(4)
C9 C8 C13 C12 3.8(4)
C1 C8 C13 C12 -178.3(2)
C2 C1 C14 C19 -54.1(3)
C8 C1 C14 C19 129.7(2)
C2 C1 C14 C15 126.8(3)
C8 C1 C14 C15 -49.5(3)
C19 C14 C15 C16 1.4(4)
C1 C14 C15 C16 -179.4(2)
C14 C15 C16 C17 -0.4(4)
C15 C16 C17 C18 -0.4(4)
C16 C17 C18 C19 0.2(4)
C15 C14 C19 C18 -1.6(4)
C1 C14 C19 C18 179.2(2)
C17 C18 C19 C14 0.9(4)
C6 C5 P1 C20 -77.74(19)
C4 C5 P1 C20 52.1(2)
C6 C5 P1 C24 146.81(16)
C4 C5 P1 C24 -83.32(19)
C22 C20 P1 C5 -76.7(2)
C23 C20 P1 C5 159.94(17)
C21 C20 P1 C5 43.1(2)
C22 C20 P1 C24 54.0(2)
C23 C20 P1 C24 -69.3(2)
C21 C20 P1 C24 173.83(17)
C25 C24 P1 C5 51.2(2)
C27 C24 P1 C5 175.07(17)
C26 C24 P1 C5 -67.92(19)
C25 C24 P1 C20 -81.9(2)
C27 C24 P1 C20 42.0(2)
C26 C24 P1 C20 158.98(17)
F2 C28 S1 O1 63.1(3)
F C28 S1 O1 -56.6(3)
F1 C28 S1 O1 -176.4(2)
F2 C28 S1 O2 -60.3(3)
F C28 S1 O2 180.0(2)
F1 C28 S1 O2 60.2(3)
F2 C28 S1 O3 -177.0(2)
F C28 S1 O3 63.3(2)
F1 C28 S1 O3 -56.5(3)
